data_4505992
loop_
_publ_author_name
'Niu, Dan'
'Yang, Jin'
'Guo, Jiao'
'Kan, Wei-Qiu'
'Song, Shu-Yan'
'Du, Peng'
'Ma, Jian-Fang'

_publ_section_title
;
 Syntheses, Structures, and Photoluminescent Properties of 12 New
 Metal--Organic Frameworks Constructed by a Flexible Dicarboxylate and
 Various N-Donor Ligands
;
_journal_issue 5
_journal_name_full 'Crystal Growth &amp; Design'
_journal_page_first 2397
_journal_paper_doi 10.1021/cg3000526
_journal_volume 12
_journal_year 2012
_chemical_formula_moiety 'C42 H30 Cd Na2 O11'
_chemical_formula_sum 'C42 H30 Cd Na2 O11'
_chemical_formula_weight 869.04
_chemical_name_systematic
;
 ?
;
_space_group_IT_number 2
_symmetry_cell_setting triclinic
_symmetry_space_group_name_Hall '-P 1'
_symmetry_space_group_name_H-M 'P -1'
_atom_sites_solution_hydrogens geom
_atom_sites_solution_primary direct
_atom_sites_solution_secondary difmap
_audit_creation_method SHELXL-97
_cell_angle_alpha 101.771(7)
_cell_angle_beta 92.372(7)
_cell_angle_gamma 100.630(8)
_cell_formula_units_Z 2
_cell_length_a 6.5428(6)
_cell_length_b 13.4439(13)
_cell_length_c 22.2129(16)
_cell_measurement_reflns_used 3566
_cell_measurement_temperature 293(2)
_cell_measurement_theta_max 29.1477
_cell_measurement_theta_min 2.8139
_cell_volume 1873.6(3)
_computing_cell_refinement CrysAlis
_computing_data_collection 'CrysAlis (Oxford Diffraction, 2006)'
_computing_data_reduction CrysAlis
_computing_structure_refinement 'SHELXL-97 (Sheldrick, 1997)'
_computing_structure_solution 'SHELXS-97 (Sheldrick, 1997)'
_diffrn_ambient_temperature 293(2)
_diffrn_detector_area_resol_mean 10.0
_diffrn_measured_fraction_theta_full 0.995
_diffrn_measured_fraction_theta_max 0.995
_diffrn_measurement_device_type 'Oxford Diffraction Gemini R Ultra'
_diffrn_measurement_method '\w scan'
_diffrn_radiation_monochromator graphite
_diffrn_radiation_source 'fine-focus sealed tube'
_diffrn_radiation_type MoK\a
_diffrn_radiation_wavelength 0.71073
_diffrn_reflns_av_R_equivalents 0.0386
_diffrn_reflns_av_sigmaI/netI 0.1393
_diffrn_reflns_limit_h_max 7
_diffrn_reflns_limit_h_min -7
_diffrn_reflns_limit_k_max 15
_diffrn_reflns_limit_k_min -14
_diffrn_reflns_limit_l_max 26
_diffrn_reflns_limit_l_min -26
_diffrn_reflns_number 11935
_diffrn_reflns_theta_full 25.03
_diffrn_reflns_theta_max 25.03
_diffrn_reflns_theta_min 2.82
_exptl_absorpt_coefficient_mu 0.669
_exptl_absorpt_correction_T_max 0.9004
_exptl_absorpt_correction_T_min 0.8777
_exptl_absorpt_correction_type multi-scan
_exptl_crystal_colour colorless
_exptl_crystal_density_diffrn 1.540
_exptl_crystal_density_method 'not measured'
_exptl_crystal_description block
_exptl_crystal_F_000 880
_exptl_crystal_size_max 0.20
_exptl_crystal_size_mid 0.18
_exptl_crystal_size_min 0.16
_refine_diff_density_max 0.987
_refine_diff_density_min -0.382
_refine_diff_density_rms 0.068
_refine_ls_extinction_method none
_refine_ls_goodness_of_fit_ref 0.778
_refine_ls_hydrogen_treatment constr
_refine_ls_matrix_type full
_refine_ls_number_parameters 509
_refine_ls_number_reflns 6574
_refine_ls_number_restraints 6
_refine_ls_restrained_S_all 0.779
_refine_ls_R_factor_all 0.0801
_refine_ls_R_factor_gt 0.0379
_refine_ls_shift/su_max 0.030
_refine_ls_shift/su_mean 0.001
_refine_ls_structure_factor_coef Fsqd
_refine_ls_weighting_details 'calc w=1/[\s^2^(Fo^2^)+(0.0284P)^2^+0.0000P] where P=(Fo^2^+2Fc^2^)/3'
_refine_ls_weighting_scheme calc
_refine_ls_wR_factor_gt 0.0686
_refine_ls_wR_factor_ref 0.0733
_reflns_number_gt 3755
_reflns_number_total 6574
_reflns_threshold_expression >2\s(I)
_cod_data_source_file cg3000526_si_002.cif
_cod_data_source_block Compound-2
_cod_depositor_comments
;
The following automatic conversions were performed:

'_symmetry_cell_setting' value 'Triclinic' changed to 'triclinic'
according to /home/saulius/struct/CIF-dictionaries/cif_core.dic
dictionary named 'cif_core.dic' version 2.4.1 from 2010-06-29.

Automatic conversion script
Id: cif_fix_values 1715 2011-07-08 13:25:40Z adriana 
;
_cod_original_sg_symbol_Hall -p1
_cod_original_sg_symbol_H-M p-1
_cod_database_code 4505992

loop_
_symmetry_equiv_pos_as_xyz
'x, y, z'
'-x, -y, -z'

loop_
_atom_site_label
_atom_site_type_symbol
_atom_site_fract_x
_atom_site_fract_y
_atom_site_fract_z
_atom_site_U_iso_or_equiv
_atom_site_adp_type
_atom_site_occupancy
_atom_site_symmetry_multiplicity
_atom_site_calc_flag
_atom_site_refinement_flags
Cd1 Cd 0.71526(5) 0.04112(3) 0.752541(15) 0.03427(11) Uani 1 1 d .
Na1 Na 1.0941(2) 0.96027(14) 0.67112(7) 0.0426(5) Uani 1 1 d .
Na2 Na 0.1986(2) -0.91804(18) 0.82769(8) 0.0643(6) Uani 1 1 d .
C1 C 1.0210(7) 0.1964(4) 0.71729(18) 0.0383(11) Uani 1 1 d .
C2 C 1.1357(6) 0.2860(3) 0.69326(18) 0.0338(11) Uani 1 1 d .
C3 C 1.3523(6) 0.3058(4) 0.69344(19) 0.0454(13) Uani 1 1 d .
H3 H 1.4301 0.2626 0.7075 0.055 Uiso 1 1 calc R
C4 C 1.4490(6) 0.3907(4) 0.6723(2) 0.0526(14) Uani 1 1 d .
H4 H 1.5939 0.4054 0.6736 0.063 Uiso 1 1 calc R
C5 C 1.3386(6) 0.4544(4) 0.6494(2) 0.0457(13) Uani 1 1 d .
H5 H 1.4072 0.5105 0.6347 0.055 Uiso 1 1 calc R
C6 C 1.1232(6) 0.4331(4) 0.64862(19) 0.0380(11) Uani 1 1 d .
C7 C 1.0265(6) 0.3510(4) 0.67162(18) 0.0343(11) Uani 1 1 d .
H7 H 0.8821 0.3390 0.6726 0.041 Uiso 1 1 calc R
C8 C 1.0945(6) 0.5791(4) 0.6046(2) 0.0494(13) Uani 1 1 d .
H8A H 1.1741 0.5578 0.5701 0.059 Uiso 1 1 calc R
H8B H 1.1902 0.6252 0.6374 0.059 Uiso 1 1 calc R
C9 C 0.9331(6) 0.6350(4) 0.5850(2) 0.0425(12) Uani 1 1 d .
C10 C 0.9392(7) 0.6639(4) 0.5286(2) 0.0510(14) Uani 1 1 d .
H10 H 1.0370 0.6439 0.5019 0.061 Uiso 1 1 calc R
C11 C 0.8015(7) 0.7224(4) 0.5114(2) 0.0478(13) Uani 1 1 d .
H11 H 0.8091 0.7414 0.4735 0.057 Uiso 1 1 calc R
C12 C 0.6546(6) 0.7524(3) 0.54966(19) 0.0375(11) Uani 1 1 d .
C13 C 0.6475(6) 0.7217(3) 0.60613(19) 0.0373(11) Uani 1 1 d .
H13 H 0.5496 0.7414 0.6330 0.045 Uiso 1 1 calc R
C14 C 0.7826(6) 0.6629(4) 0.6227(2) 0.0418(12) Uani 1 1 d .
H14 H 0.7719 0.6417 0.6600 0.050 Uiso 1 1 calc R
C15 C 0.5079(6) 0.8157(4) 0.53069(19) 0.0366(12) Uani 1 1 d .
C16 C 0.4164(7) 0.7858(4) 0.4701(2) 0.0525(13) Uani 1 1 d .
H16 H 0.4475 0.7284 0.4437 0.063 Uiso 1 1 calc R
C17 C 0.2791(7) 0.8413(4) 0.4490(2) 0.0538(14) Uani 1 1 d .
H17 H 0.2226 0.8219 0.4082 0.065 Uiso 1 1 calc R
C18 C 0.2271(6) 0.9235(4) 0.4873(2) 0.0480(13) Uani 1 1 d .
H18 H 0.1337 0.9596 0.4730 0.058 Uiso 1 1 calc R
C19 C 0.3129(5) 0.9534(4) 0.54736(18) 0.0389(12) Uani 1 1 d .
H19 H 0.2765 1.0095 0.5737 0.047 Uiso 1 1 calc R
C20 C 0.4558(5) 0.8996(4) 0.56929(18) 0.0321(11) Uani 1 1 d .
C21 C 0.5608(6) 0.9469(3) 0.63255(18) 0.0294(11) Uani 1 1 d .
C22 C 0.8287(8) -0.1396(4) 0.7739(2) 0.0503(14) Uani 1 1 d .
C23 C 0.8617(6) -0.2426(4) 0.78567(18) 0.0415(12) Uani 1 1 d .
C24 C 1.0468(7) -0.2747(4) 0.77411(19) 0.0471(13) Uani 1 1 d .
H24 H 1.1574 -0.2317 0.7614 0.056 Uiso 1 1 calc R
C25 C 1.0645(7) -0.3708(5) 0.7817(2) 0.0528(14) Uani 1 1 d .
H25 H 1.1876 -0.3939 0.7727 0.063 Uiso 1 1 calc R
C26 C 0.9052(7) -0.4354(4) 0.8023(2) 0.0526(14) Uani 1 1 d .
H26 H 0.9212 -0.5006 0.8073 0.063 Uiso 1 1 calc R
C27 C 0.6997(6) -0.3055(4) 0.8064(2) 0.0443(13) Uani 1 1 d .
H27 H 0.5753 -0.2830 0.8142 0.053 Uiso 1 1 calc R
C28 C 0.7228(7) -0.4013(4) 0.8153(2) 0.0482(13) Uani 1 1 d .
C29 C 0.5837(7) -0.5487(4) 0.8552(2) 0.0547(14) Uani 1 1 d .
H29A H 0.7071 -0.5346 0.8837 0.066 Uiso 1 1 calc R
H29B H 0.6034 -0.5993 0.8191 0.066 Uiso 1 1 calc R
C30 C 0.3968(7) -0.5913(4) 0.8852(2) 0.0441(12) Uani 1 1 d .
C31 C 0.4139(7) -0.6089(4) 0.9442(2) 0.0563(14) Uani 1 1 d .
H31 H 0.5440 -0.5911 0.9663 0.068 Uiso 1 1 calc R
C32 C 0.2439(7) -0.6519(4) 0.9710(2) 0.0535(14) Uani 1 1 d .
H32 H 0.2613 -0.6627 1.0108 0.064 Uiso 1 1 calc R
C33 C 0.0453(6) -0.6796(4) 0.93970(19) 0.0432(12) Uani 1 1 d .
C34 C 0.0282(7) -0.6612(4) 0.8806(2) 0.0449(12) Uani 1 1 d .
H34 H -0.1019 -0.6784 0.8585 0.054 Uiso 1 1 calc R
C35 C 0.1987(7) -0.6183(4) 0.8539(2) 0.0460(13) Uani 1 1 d .
H35 H 0.1818 -0.6070 0.8142 0.055 Uiso 1 1 calc R
C36 C -0.1364(7) -0.7258(4) 0.9700(2) 0.0454(13) Uani 1 1 d .
C37 C -0.1558(8) -0.6821(5) 1.0311(2) 0.0652(16) Uani 1 1 d .
H37 H -0.0574 -0.6246 1.0515 0.078 Uiso 1 1 calc R
C38 C -0.3183(9) -0.7222(6) 1.0623(2) 0.082(2) Uani 1 1 d .
H38 H -0.3284 -0.6913 1.1033 0.098 Uiso 1 1 calc R
C39 C -0.4647(8) -0.8069(5) 1.0337(2) 0.0744(19) Uani 1 1 d .
H39 H -0.5717 -0.8347 1.0553 0.089 Uiso 1 1 calc R
C40 C -0.4521(7) -0.8510(5) 0.9721(2) 0.0608(16) Uani 1 1 d .
H40 H -0.5533 -0.9074 0.9521 0.073 Uiso 1 1 calc R
C41 C -0.2904(6) -0.8116(4) 0.94042(19) 0.0437(13) Uani 1 1 d .
C42 C -0.2826(6) -0.8645(4) 0.87432(19) 0.0378(12) Uani 1 1 d .
O1 O 0.6522(5) -0.1176(3) 0.77882(15) 0.0585(10) Uani 1 1 d .
O2 O 0.9827(5) -0.0783(3) 0.75972(14) 0.0570(9) Uani 1 1 d .
O1W O -0.8858(16) -1.0441(9) 0.9116(5) 0.138(3) Uani 0.50 1 d PU
O3 O 0.5560(5) -0.4563(3) 0.83772(16) 0.0633(10) Uani 1 1 d .
O4 O -0.1170(4) -0.8920(3) 0.85666(13) 0.0449(8) Uani 1 1 d .
O5 O -0.4462(4) -0.8836(3) 0.83812(12) 0.0491(9) Uani 1 1 d .
O6 O 0.8293(4) 0.1915(2) 0.72385(13) 0.0457(9) Uani 1 1 d .
O7 O 1.1195(4) 0.1301(2) 0.73071(13) 0.0487(9) Uani 1 1 d .
O8 O 0.9951(4) 0.4906(3) 0.62570(14) 0.0483(9) Uani 1 1 d .
O9 O 0.4475(4) 0.9761(2) 0.67472(12) 0.0392(8) Uani 1 1 d .
O10 O 0.7548(4) 0.9591(2) 0.64182(12) 0.0369(8) Uani 1 1 d .
O1W' O -0.7224(16) -1.0587(10) 0.8687(5) 0.153(4) Uiso 0.50 1 d P

loop_
_atom_site_aniso_label
_atom_site_aniso_U_11
_atom_site_aniso_U_22
_atom_site_aniso_U_33
_atom_site_aniso_U_23
_atom_site_aniso_U_13
_atom_site_aniso_U_12
Cd1 0.02763(16) 0.0405(3) 0.03455(18) 0.00777(16) 0.00163(12) 0.00695(14)
Na1 0.0276(8) 0.0560(15) 0.0491(10) 0.0171(10) 0.0073(7) 0.0129(8)
Na2 0.0310(9) 0.0999(19) 0.0642(12) 0.0196(12) 0.0006(8) 0.0174(10)
C1 0.046(3) 0.031(4) 0.033(2) 0.000(2) -0.003(2) 0.004(2)
C2 0.036(2) 0.030(3) 0.036(2) 0.007(2) 0.0034(19) 0.011(2)
C3 0.040(3) 0.050(4) 0.052(3) 0.016(3) 0.003(2) 0.019(3)
C4 0.030(2) 0.060(4) 0.070(3) 0.014(3) 0.009(2) 0.013(3)
C5 0.035(2) 0.039(4) 0.068(3) 0.020(3) 0.010(2) 0.009(2)
C6 0.036(2) 0.031(3) 0.050(3) 0.013(3) 0.003(2) 0.010(2)
C7 0.031(2) 0.029(3) 0.044(3) 0.005(2) 0.0021(19) 0.011(2)
C8 0.049(3) 0.040(4) 0.068(3) 0.023(3) 0.015(2) 0.015(3)
C9 0.043(3) 0.030(4) 0.056(3) 0.013(3) 0.008(2) 0.008(2)
C10 0.053(3) 0.050(4) 0.059(3) 0.022(3) 0.026(2) 0.016(3)
C11 0.067(3) 0.038(4) 0.045(3) 0.016(3) 0.011(2) 0.019(3)
C12 0.042(2) 0.028(3) 0.041(3) 0.005(2) 0.002(2) 0.007(2)
C13 0.035(2) 0.035(3) 0.041(3) 0.006(2) 0.0089(19) 0.007(2)
C14 0.044(3) 0.040(4) 0.043(3) 0.015(3) 0.005(2) 0.006(2)
C15 0.035(2) 0.038(4) 0.034(3) 0.007(2) 0.0006(19) 0.000(2)
C16 0.072(3) 0.036(4) 0.042(3) -0.001(3) -0.006(2) 0.005(3)
C17 0.056(3) 0.058(4) 0.041(3) 0.011(3) -0.014(2) -0.001(3)
C18 0.039(2) 0.055(4) 0.050(3) 0.018(3) -0.007(2) 0.005(3)
C19 0.031(2) 0.048(4) 0.039(3) 0.015(2) 0.0044(19) 0.008(2)
C20 0.026(2) 0.034(3) 0.037(2) 0.011(2) -0.0003(18) 0.003(2)
C21 0.027(2) 0.031(3) 0.033(2) 0.010(2) -0.0011(19) 0.010(2)
C22 0.065(3) 0.053(4) 0.035(3) 0.017(3) -0.003(2) 0.011(3)
C23 0.043(3) 0.046(4) 0.036(3) 0.009(3) 0.005(2) 0.009(3)
C24 0.047(3) 0.052(4) 0.046(3) 0.018(3) 0.008(2) 0.010(3)
C25 0.040(3) 0.065(5) 0.055(3) 0.011(3) 0.008(2) 0.017(3)
C26 0.053(3) 0.044(4) 0.067(3) 0.017(3) 0.001(3) 0.020(3)
C27 0.043(3) 0.043(4) 0.053(3) 0.016(3) 0.010(2) 0.015(3)
C28 0.044(3) 0.041(4) 0.060(3) 0.011(3) 0.007(2) 0.009(3)
C29 0.051(3) 0.041(4) 0.075(4) 0.017(3) 0.004(3) 0.014(3)
C30 0.048(3) 0.024(3) 0.060(3) 0.008(3) -0.002(2) 0.011(2)
C31 0.049(3) 0.046(4) 0.067(4) 0.008(3) -0.014(3) -0.001(3)
C32 0.059(3) 0.049(4) 0.048(3) 0.007(3) -0.012(2) 0.005(3)
C33 0.044(3) 0.039(4) 0.043(3) -0.001(2) -0.002(2) 0.009(2)
C34 0.044(3) 0.043(4) 0.047(3) 0.008(3) -0.007(2) 0.011(2)
C35 0.058(3) 0.033(4) 0.049(3) 0.011(3) 0.001(2) 0.014(3)
C36 0.048(3) 0.051(4) 0.038(3) 0.006(3) 0.003(2) 0.017(3)
C37 0.063(3) 0.085(5) 0.042(3) -0.001(3) 0.003(3) 0.015(3)
C38 0.084(4) 0.128(7) 0.032(3) 0.007(4) 0.007(3) 0.029(4)
C39 0.058(3) 0.124(7) 0.041(3) 0.013(4) 0.019(3) 0.017(4)
C40 0.049(3) 0.084(5) 0.048(3) 0.013(3) 0.005(2) 0.010(3)
C41 0.033(2) 0.061(4) 0.036(3) 0.006(3) -0.001(2) 0.013(3)
C42 0.033(2) 0.042(4) 0.037(3) 0.010(2) 0.004(2) 0.003(2)
O1 0.052(2) 0.054(3) 0.079(2) 0.032(2) 0.0027(17) 0.0132(18)
O2 0.073(2) 0.052(3) 0.051(2) 0.024(2) 0.0150(17) 0.008(2)
O1W 0.138(4) 0.137(4) 0.139(4) 0.0303(13) 0.0064(11) 0.0285(12)
O3 0.053(2) 0.042(3) 0.111(3) 0.038(2) 0.0246(19) 0.0204(19)
O4 0.0279(15) 0.054(3) 0.0492(19) 0.0031(17) 0.0046(13) 0.0076(15)
O5 0.0308(15) 0.079(3) 0.0342(16) 0.0015(17) -0.0019(13) 0.0156(16)
O6 0.0381(18) 0.043(3) 0.059(2) 0.0201(18) 0.0059(15) 0.0052(16)
O7 0.0573(18) 0.035(2) 0.060(2) 0.0172(18) 0.0011(15) 0.0175(17)
O8 0.0363(16) 0.042(2) 0.076(2) 0.030(2) 0.0048(15) 0.0097(16)
O9 0.0292(15) 0.053(2) 0.0360(16) 0.0054(16) 0.0025(13) 0.0135(15)
O10 0.0257(15) 0.043(2) 0.0412(17) 0.0069(16) -0.0015(12) 0.0089(14)

loop_
_atom_type_symbol
_atom_type_description
_atom_type_scat_dispersion_real
_atom_type_scat_dispersion_imag
_atom_type_scat_source
C C 0.0033 0.0016 'International Tables Vol C Tables 4.2.6.8 and 6.1.1.4'
H H 0.0000 0.0000 'International Tables Vol C Tables 4.2.6.8 and 6.1.1.4'
O O 0.0106 0.0060 'International Tables Vol C Tables 4.2.6.8 and 6.1.1.4'
Cd Cd -0.8075 1.2024 'International Tables Vol C Tables 4.2.6.8 and 6.1.1.4'
Na Na 0.0362 0.0249 'International Tables Vol C Tables 4.2.6.8 and 6.1.1.4'

loop_
_geom_angle_atom_site_label_1
_geom_angle_atom_site_label_2
_geom_angle_atom_site_label_3
_geom_angle
_geom_angle_site_symmetry_1
_geom_angle_site_symmetry_3
O6 Cd1 O1 170.63(11) . .
O6 Cd1 O9 96.51(10) . 1_545
O1 Cd1 O9 88.00(11) . 1_545
O6 Cd1 O5 94.75(11) . 1_665
O1 Cd1 O5 92.01(12) . 1_665
O9 Cd1 O5 104.91(9) 1_545 1_665
O6 Cd1 O4 92.61(11) . 1_665
O1 Cd1 O4 85.98(11) . 1_665
O9 Cd1 O4 158.48(9) 1_545 1_665
O5 Cd1 O4 54.77(8) 1_665 1_665
O6 Cd1 O10 84.53(10) . 1_545
O1 Cd1 O10 91.58(11) . 1_545
O9 Cd1 O10 53.85(8) 1_545 1_545
O5 Cd1 O10 158.31(8) 1_665 1_545
O4 Cd1 O10 146.88(8) 1_665 1_545
O6 Cd1 O2 117.51(10) . .
O1 Cd1 O2 53.15(10) . .
O9 Cd1 O2 115.22(11) 1_545 .
O5 Cd1 O2 123.18(9) 1_665 .
O4 Cd1 O2 76.94(10) 1_665 .
O10 Cd1 O2 75.30(8) 1_545 .
O6 Cd1 C42 93.38(12) . 1_665
O1 Cd1 C42 89.63(13) . 1_665
O9 Cd1 C42 132.14(11) 1_545 1_665
O5 Cd1 C42 27.43(9) 1_665 1_665
O4 Cd1 C42 27.36(9) 1_665 1_665
O10 Cd1 C42 173.95(11) 1_545 1_665
O2 Cd1 C42 100.79(11) . 1_665
O6 Cd1 Na1 84.21(8) . 1_545
O1 Cd1 Na1 87.12(9) . 1_545
O9 Cd1 Na1 96.50(7) 1_545 1_545
O5 Cd1 Na1 158.53(7) 1_665 1_545
O4 Cd1 Na1 103.80(7) 1_665 1_545
O10 Cd1 Na1 43.09(6) 1_545 1_545
O2 Cd1 Na1 42.28(7) . 1_545
C42 Cd1 Na1 131.11(9) 1_665 1_545
O6 Cd1 Na2 85.76(8) . 1_665
O1 Cd1 Na2 87.08(8) . 1_665
O9 Cd1 Na2 158.73(8) 1_545 1_665
O5 Cd1 Na2 95.93(7) 1_665 1_665
O4 Cd1 Na2 41.30(7) 1_665 1_665
O10 Cd1 Na2 105.62(6) 1_545 1_665
O2 Cd1 Na2 46.95(9) . 1_665
C42 Cd1 Na2 68.51(9) 1_665 1_665
Na1 Cd1 Na2 62.60(4) 1_545 1_665
O2 Na1 O9 108.77(12) 1_565 1_655
O2 Na1 O10 87.45(11) 1_565 .
O9 Na1 O10 163.73(12) 1_655 .
O2 Na1 O7 80.58(13) 1_565 1_565
O9 Na1 O7 92.40(12) 1_655 1_565
O10 Na1 O7 88.91(11) . 1_565
O2 Na1 Cd1 51.10(8) 1_565 1_565
O9 Na1 Cd1 141.79(10) 1_655 1_565
O10 Na1 Cd1 49.09(7) . 1_565
O7 Na1 Cd1 55.65(8) 1_565 1_565
O2 Na1 Na2 45.43(11) 1_565 1_675
O9 Na1 Na2 83.03(9) 1_655 1_675
O10 Na1 Na2 108.70(9) . 1_675
O7 Na1 Na2 43.82(8) 1_565 1_675
Cd1 Na1 Na2 59.68(4) 1_565 1_675
O4 Na2 O5 153.15(15) . 1_655
O4 Na2 O1W' 107.8(3) . 1_655
O5 Na2 O1W' 77.1(3) 1_655 1_655
O4 Na2 O7 89.09(10) . 1_445
O5 Na2 O7 103.02(12) 1_655 1_445
O1W' Na2 O7 142.0(3) 1_655 1_445
O4 Na2 O2 82.27(12) . 1_445
O5 Na2 O2 123.88(13) 1_655 1_445
O1W' Na2 O2 74.6(3) 1_655 1_445
O7 Na2 O2 74.36(11) 1_445 1_445
O4 Na2 O1W 77.0(2) . 1_655
O5 Na2 O1W 100.4(2) 1_655 1_655
O1W' Na2 O1W 32.2(3) 1_655 1_655
O7 Na2 O1W 151.4(3) 1_445 1_655
O2 Na2 O1W 79.0(3) 1_445 1_655
O4 Na2 Cd1 45.50(8) . 1_445
O5 Na2 Cd1 156.27(10) 1_655 1_445
O1W' Na2 Cd1 115.9(3) 1_655 1_445
O7 Na2 Cd1 54.16(7) 1_445 1_445
O2 Na2 Cd1 49.36(7) 1_445 1_445
O1W Na2 Cd1 100.0(2) 1_655 1_445
O4 Na2 Na1 103.11(9) . 1_435
O5 Na2 Na1 101.89(9) 1_655 1_435
O1W' Na2 Na1 99.9(3) 1_655 1_435
O7 Na2 Na1 42.30(9) 1_445 1_435
O2 Na2 Na1 39.75(8) 1_445 1_435
O1W Na2 Na1 116.4(3) 1_655 1_435
Cd1 Na2 Na1 57.71(4) 1_445 1_435
O6 C1 O7 122.7(4) . .
O6 C1 C2 117.9(4) . .
O7 C1 C2 119.4(4) . .
C7 C2 C3 118.9(4) . .
C7 C2 C1 119.8(4) . .
C3 C2 C1 121.3(3) . .
C4 C3 C2 118.6(4) . .
C4 C3 H3 120.7 . .
C2 C3 H3 120.7 . .
C5 C4 C3 122.3(4) . .
C5 C4 H4 118.9 . .
C3 C4 H4 118.9 . .
C4 C5 C6 118.5(4) . .
C4 C5 H5 120.7 . .
C6 C5 H5 120.7 . .
C7 C6 C5 119.5(4) . .
C7 C6 O8 116.7(3) . .
C5 C6 O8 123.8(4) . .
C2 C7 C6 122.1(4) . .
C2 C7 H7 119.0 . .
C6 C7 H7 119.0 . .
O8 C8 C9 109.7(3) . .
O8 C8 H8A 109.7 . .
C9 C8 H8A 109.7 . .
O8 C8 H8B 109.7 . .
C9 C8 H8B 109.7 . .
H8A C8 H8B 108.2 . .
C14 C9 C10 118.2(4) . .
C14 C9 C8 121.9(4) . .
C10 C9 C8 119.9(4) . .
C9 C10 C11 121.0(4) . .
C9 C10 H10 119.5 . .
C11 C10 H10 119.5 . .
C12 C11 C10 120.9(4) . .
C12 C11 H11 119.6 . .
C10 C11 H11 119.6 . .
C11 C12 C13 117.8(4) . .
C11 C12 C15 120.3(4) . .
C13 C12 C15 121.9(4) . .
C14 C13 C12 121.2(4) . .
C14 C13 H13 119.4 . .
C12 C13 H13 119.4 . .
C9 C14 C13 120.9(4) . .
C9 C14 H14 119.5 . .
C13 C14 H14 119.5 . .
C20 C15 C16 118.6(4) . .
C20 C15 C12 124.1(4) . .
C16 C15 C12 117.3(4) . .
C17 C16 C15 120.6(5) . .
C17 C16 H16 119.7 . .
C15 C16 H16 119.7 . .
C18 C17 C16 120.6(4) . .
C18 C17 H17 119.7 . .
C16 C17 H17 119.7 . .
C17 C18 C19 119.8(4) . .
C17 C18 H18 120.1 . .
C19 C18 H18 120.1 . .
C18 C19 C20 120.4(4) . .
C18 C19 H19 119.8 . .
C20 C19 H19 119.8 . .
C15 C20 C19 119.9(4) . .
C15 C20 C21 123.8(3) . .
C19 C20 C21 115.9(4) . .
O10 C21 O9 122.2(4) . .
O10 C21 C20 120.2(3) . .
O9 C21 C20 117.6(3) . .
O1 C22 O2 122.4(5) . .
O1 C22 C23 118.9(5) . .
O2 C22 C23 118.6(4) . .
C24 C23 C27 120.6(4) . .
C24 C23 C22 120.6(4) . .
C27 C23 C22 118.7(4) . .
C25 C24 C23 118.5(4) . .
C25 C24 H24 120.8 . .
C23 C24 H24 120.8 . .
C24 C25 C26 122.2(4) . .
C24 C25 H25 118.9 . .
C26 C25 H25 118.9 . .
C28 C26 C25 118.8(5) . .
C28 C26 H26 120.6 . .
C25 C26 H26 120.6 . .
C28 C27 C23 120.0(4) . .
C28 C27 H27 120.0 . .
C23 C27 H27 120.0 . .
O3 C28 C26 124.6(5) . .
O3 C28 C27 115.5(4) . .
C26 C28 C27 119.9(4) . .
O3 C29 C30 109.8(3) . .
O3 C29 H29A 109.7 . .
C30 C29 H29A 109.7 . .
O3 C29 H29B 109.7 . .
C30 C29 H29B 109.7 . .
H29A C29 H29B 108.2 . .
C31 C30 C35 117.3(4) . .
C31 C30 C29 121.5(4) . .
C35 C30 C29 121.2(4) . .
C32 C31 C30 121.7(4) . .
C32 C31 H31 119.1 . .
C30 C31 H31 119.1 . .
C31 C32 C33 121.3(4) . .
C31 C32 H32 119.4 . .
C33 C32 H32 119.4 . .
C34 C33 C32 116.9(4) . .
C34 C33 C36 122.9(4) . .
C32 C33 C36 120.2(4) . .
C35 C34 C33 121.7(4) . .
C35 C34 H34 119.2 . .
C33 C34 H34 119.2 . .
C34 C35 C30 121.2(4) . .
C34 C35 H35 119.4 . .
C30 C35 H35 119.4 . .
C37 C36 C41 117.7(4) . .
C37 C36 C33 118.2(5) . .
C41 C36 C33 124.1(4) . .
C38 C37 C36 121.2(5) . .
C38 C37 H37 119.4 . .
C36 C37 H37 119.4 . .
C39 C38 C37 120.7(5) . .
C39 C38 H38 119.6 . .
C37 C38 H38 119.6 . .
C38 C39 C40 119.4(5) . .
C38 C39 H39 120.3 . .
C40 C39 H39 120.3 . .
C41 C40 C39 120.4(5) . .
C41 C40 H40 119.8 . .
C39 C40 H40 119.8 . .
C40 C41 C36 120.5(4) . .
C40 C41 C42 117.8(4) . .
C36 C41 C42 121.6(4) . .
O4 C42 O5 121.5(4) . .
O4 C42 C41 119.7(3) . .
O5 C42 C41 118.7(4) . .
O4 C42 Cd1 62.7(2) . 1_445
O5 C42 Cd1 58.9(2) . 1_445
C41 C42 Cd1 177.5(3) . 1_445
C22 O1 Cd1 99.7(3) . .
C22 O2 Na1 135.1(3) . 1_545
C22 O2 Na2 127.6(3) . 1_665
Na1 O2 Na2 94.82(14) 1_545 1_665
C22 O2 Cd1 84.7(3) . .
Na1 O2 Cd1 86.61(10) 1_545 .
Na2 O2 Cd1 83.68(11) 1_665 .
O1W' O1W Na2 59.4(6) . 1_455
C28 O3 C29 117.2(3) . .
C42 O4 Na2 172.2(3) . .
C42 O4 Cd1 89.9(2) . 1_445
Na2 O4 Cd1 93.19(11) . 1_445
C42 O5 Na2 147.0(3) . 1_455
C42 O5 Cd1 93.7(2) . 1_445
Na2 O5 Cd1 115.32(13) 1_455 1_445
C1 O6 Cd1 106.3(3) . .
C1 O7 Na1 124.9(3) . 1_545
C1 O7 Na2 132.5(3) . 1_665
Na1 O7 Na2 93.88(12) 1_545 1_665
C6 O8 C8 117.1(3) . .
C21 O9 Na1 129.4(2) . 1_455
C21 O9 Cd1 96.6(2) . 1_565
Na1 O9 Cd1 133.97(13) 1_455 1_565
C21 O10 Na1 169.1(3) . .
C21 O10 Cd1 87.3(2) . 1_565
Na1 O10 Cd1 87.82(9) . 1_565
O1W O1W' Na2 88.4(6) . 1_455

loop_
_geom_bond_atom_site_label_1
_geom_bond_atom_site_label_2
_geom_bond_distance
_geom_bond_site_symmetry_2
Cd1 O6 2.249(3) .
Cd1 O1 2.294(3) .
Cd1 O9 2.321(2) 1_545
Cd1 O5 2.352(3) 1_665
Cd1 O4 2.437(3) 1_665
Cd1 O10 2.526(3) 1_545
Cd1 O2 2.605(3) .
Cd1 C42 2.742(4) 1_665
Cd1 Na1 3.3407(15) 1_545
Cd1 Na2 3.4113(15) 1_665
Na1 O2 2.252(3) 1_565
Na1 O9 2.279(3) 1_655
Na1 O10 2.284(3) .
Na1 O7 2.367(4) 1_565
Na1 Cd1 3.3407(15) 1_565
Na1 Na2 3.508(3) 1_675
Na2 O4 2.255(3) .
Na2 O5 2.277(3) 1_655
Na2 O1W' 2.387(11) 1_655
Na2 O7 2.435(3) 1_445
Na2 O2 2.508(4) 1_445
Na2 O1W 2.772(10) 1_655
Na2 Cd1 3.4113(15) 1_445
Na2 Na1 3.508(2) 1_435
C1 O6 1.259(4) .
C1 O7 1.266(5) .
C1 C2 1.504(6) .
C2 C7 1.370(5) .
C2 C3 1.393(5) .
C3 C4 1.379(6) .
C3 H3 0.9300 .
C4 C5 1.374(5) .
C4 H4 0.9300 .
C5 C6 1.384(5) .
C5 H5 0.9300 .
C6 C7 1.372(6) .
C6 O8 1.387(4) .
C7 H7 0.9300 .
C8 O8 1.424(5) .
C8 C9 1.502(5) .
C8 H8A 0.9700 .
C8 H8B 0.9700 .
C9 C14 1.374(5) .
C9 C10 1.385(6) .
C10 C11 1.390(5) .
C10 H10 0.9300 .
C11 C12 1.370(5) .
C11 H11 0.9300 .
C12 C13 1.398(5) .
C12 C15 1.495(5) .
C13 C14 1.376(5) .
C13 H13 0.9300 .
C14 H14 0.9300 .
C15 C20 1.376(6) .
C15 C16 1.399(5) .
C16 C17 1.393(6) .
C16 H16 0.9300 .
C17 C18 1.357(6) .
C17 H17 0.9300 .
C18 C19 1.376(6) .
C18 H18 0.9300 .
C19 C20 1.411(5) .
C19 H19 0.9300 .
C20 C21 1.498(5) .
C21 O10 1.252(4) .
C21 O9 1.264(4) .
C22 O1 1.247(5) .
C22 O2 1.273(5) .
C22 C23 1.511(6) .
C23 C24 1.376(5) .
C23 C27 1.385(6) .
C24 C25 1.362(6) .
C24 H24 0.9300 .
C25 C26 1.385(6) .
C25 H25 0.9300 .
C26 C28 1.375(6) .
C26 H26 0.9300 .
C27 C28 1.377(6) .
C27 H27 0.9300 .
C28 O3 1.372(5) .
C29 O3 1.415(5) .
C29 C30 1.493(6) .
C29 H29A 0.9700 .
C29 H29B 0.9700 .
C30 C31 1.381(6) .
C30 C35 1.394(5) .
C31 C32 1.373(6) .
C31 H31 0.9300 .
C32 C33 1.397(5) .
C32 H32 0.9300 .
C33 C34 1.389(5) .
C33 C36 1.488(6) .
C34 C35 1.374(6) .
C34 H34 0.9300 .
C35 H35 0.9300 .
C36 C37 1.387(6) .
C36 C41 1.409(6) .
C37 C38 1.380(7) .
C37 H37 0.9300 .
C38 C39 1.368(8) .
C38 H38 0.9300 .
C39 C40 1.388(7) .
C39 H39 0.9300 .
C40 C41 1.379(6) .
C40 H40 0.9300 .
C41 C42 1.503(6) .
C42 O4 1.260(4) .
C42 O5 1.266(4) .
C42 Cd1 2.742(4) 1_445
O2 Na1 2.252(3) 1_545
O2 Na2 2.508(4) 1_665
O1W O1W' 1.476(13) .
O1W Na2 2.772(10) 1_455
O4 Cd1 2.437(3) 1_445
O5 Na2 2.277(3) 1_455
O5 Cd1 2.352(3) 1_445
O7 Na1 2.367(4) 1_545
O7 Na2 2.435(3) 1_665
O9 Na1 2.279(3) 1_455
O9 Cd1 2.321(2) 1_565
O10 Cd1 2.526(3) 1_565
O1W' Na2 2.387(11) 1_455

loop_
_geom_torsion_atom_site_label_1
_geom_torsion_atom_site_label_2
_geom_torsion_atom_site_label_3
_geom_torsion_atom_site_label_4
_geom_torsion
_geom_torsion_site_symmetry_1
_geom_torsion_site_symmetry_4
O6 C1 C2 C7 -8.7(6) . .
O7 C1 C2 C7 172.1(4) . .
O6 C1 C2 C3 170.2(4) . .
O7 C1 C2 C3 -9.0(6) . .
C7 C2 C3 C4 0.6(6) . .
C1 C2 C3 C4 -178.3(4) . .
C2 C3 C4 C5 -2.0(7) . .
C3 C4 C5 C6 1.2(7) . .
C4 C5 C6 C7 1.2(7) . .
C4 C5 C6 O8 -178.8(4) . .
C3 C2 C7 C6 1.8(6) . .
C1 C2 C7 C6 -179.3(4) . .
C5 C6 C7 C2 -2.7(7) . .
O8 C6 C7 C2 177.4(4) . .
O8 C8 C9 C14 51.5(6) . .
O8 C8 C9 C10 -131.4(5) . .
C14 C9 C10 C11 2.1(7) . .
C8 C9 C10 C11 -175.2(5) . .
C9 C10 C11 C12 -0.5(8) . .
C10 C11 C12 C13 -0.4(7) . .
C10 C11 C12 C15 179.7(4) . .
C11 C12 C13 C14 -0.3(7) . .
C15 C12 C13 C14 179.5(4) . .
C10 C9 C14 C13 -2.8(7) . .
C8 C9 C14 C13 174.4(4) . .
C12 C13 C14 C9 2.0(7) . .
C11 C12 C15 C20 -136.8(5) . .
C13 C12 C15 C20 43.4(7) . .
C11 C12 C15 C16 44.4(6) . .
C13 C12 C15 C16 -135.5(5) . .
C20 C15 C16 C17 1.4(7) . .
C12 C15 C16 C17 -179.6(4) . .
C15 C16 C17 C18 -1.9(7) . .
C16 C17 C18 C19 1.0(7) . .
C17 C18 C19 C20 0.4(7) . .
C16 C15 C20 C19 -0.1(6) . .
C12 C15 C20 C19 -178.9(4) . .
C16 C15 C20 C21 -172.6(4) . .
C12 C15 C20 C21 8.6(7) . .
C18 C19 C20 C15 -0.9(6) . .
C18 C19 C20 C21 172.2(4) . .
C15 C20 C21 O10 41.8(6) . .
C19 C20 C21 O10 -131.0(4) . .
C15 C20 C21 O9 -140.3(4) . .
C19 C20 C21 O9 46.9(5) . .
O1 C22 C23 C24 172.7(4) . .
O2 C22 C23 C24 -7.7(6) . .
O1 C22 C23 C27 -5.2(6) . .
O2 C22 C23 C27 174.4(4) . .
C27 C23 C24 C25 2.0(7) . .
C22 C23 C24 C25 -175.9(4) . .
C23 C24 C25 C26 -2.0(7) . .
C24 C25 C26 C28 0.3(7) . .
C24 C23 C27 C28 -0.3(7) . .
C22 C23 C27 C28 177.6(4) . .
C25 C26 C28 O3 -178.0(4) . .
C25 C26 C28 C27 1.4(7) . .
C23 C27 C28 O3 178.0(4) . .
C23 C27 C28 C26 -1.4(7) . .
O3 C29 C30 C31 -122.8(5) . .
O3 C29 C30 C35 59.4(6) . .
C35 C30 C31 C32 0.5(7) . .
C29 C30 C31 C32 -177.3(5) . .
C30 C31 C32 C33 -0.1(8) . .
C31 C32 C33 C34 -0.3(7) . .
C31 C32 C33 C36 -179.8(5) . .
C32 C33 C34 C35 0.4(7) . .
C36 C33 C34 C35 179.9(5) . .
C33 C34 C35 C30 0.0(7) . .
C31 C30 C35 C34 -0.4(7) . .
C29 C30 C35 C34 177.4(5) . .
C34 C33 C36 C37 -135.9(5) . .
C32 C33 C36 C37 43.6(6) . .
C34 C33 C36 C41 44.3(7) . .
C32 C33 C36 C41 -136.2(5) . .
C41 C36 C37 C38 1.0(7) . .
C33 C36 C37 C38 -178.8(4) . .
C36 C37 C38 C39 0.4(9) . .
C37 C38 C39 C40 -1.8(9) . .
C38 C39 C40 C41 1.8(8) . .
C39 C40 C41 C36 -0.4(7) . .
C39 C40 C41 C42 178.5(4) . .
C37 C36 C41 C40 -1.0(7) . .
C33 C36 C41 C40 178.8(4) . .
C37 C36 C41 C42 -179.8(4) . .
C33 C36 C41 C42 0.0(7) . .
C40 C41 C42 O4 -128.4(4) . .
C36 C41 C42 O4 50.4(6) . .
C40 C41 C42 O5 49.2(6) . .
C36 C41 C42 O5 -132.0(5) . .
C40 C41 C42 Cd1 62(8) . 1_445
C36 C41 C42 Cd1 -119(8) . 1_445
O2 C22 O1 Cd1 2.0(5) . .
C23 C22 O1 Cd1 -178.4(3) . .
O6 Cd1 O1 C22 3.9(9) . .
O9 Cd1 O1 C22 123.0(3) 1_545 .
O5 Cd1 O1 C22 -132.2(3) 1_665 .
O4 Cd1 O1 C22 -77.7(3) 1_665 .
O10 Cd1 O1 C22 69.2(3) 1_545 .
O2 Cd1 O1 C22 -1.0(3) . .
C42 Cd1 O1 C22 -104.9(3) 1_665 .
Na1 Cd1 O1 C22 26.3(3) 1_545 .
Na2 Cd1 O1 C22 -36.3(3) 1_665 .
O1 C22 O2 Na1 -81.5(6) . 1_545
C23 C22 O2 Na1 98.9(4) . 1_545
O1 C22 O2 Na2 76.0(5) . 1_665
C23 C22 O2 Na2 -103.6(5) . 1_665
O1 C22 O2 Cd1 -1.7(4) . .
C23 C22 O2 Cd1 178.6(4) . .
O6 Cd1 O2 C22 -178.1(2) . .
O1 Cd1 O2 C22 1.0(2) . .
O9 Cd1 O2 C22 -65.3(3) 1_545 .
O5 Cd1 O2 C22 65.0(3) 1_665 .
O4 Cd1 O2 C22 95.8(3) 1_665 .
O10 Cd1 O2 C22 -102.4(3) 1_545 .
C42 Cd1 O2 C22 82.3(3) 1_665 .
Na1 Cd1 O2 C22 -136.0(3) 1_545 .
Na2 Cd1 O2 C22 128.8(3) 1_665 .
O6 Cd1 O2 Na1 -42.14(15) . 1_545
O1 Cd1 O2 Na1 136.95(18) . 1_545
O9 Cd1 O2 Na1 70.61(14) 1_545 1_545
O5 Cd1 O2 Na1 -159.01(11) 1_665 1_545
O4 Cd1 O2 Na1 -128.24(13) 1_665 1_545
O10 Cd1 O2 Na1 33.52(11) 1_545 1_545
C42 Cd1 O2 Na1 -141.74(13) 1_665 1_545
Na2 Cd1 O2 Na1 -95.23(13) 1_665 1_545
O6 Cd1 O2 Na2 53.10(13) . 1_665
O1 Cd1 O2 Na2 -127.81(15) . 1_665
O9 Cd1 O2 Na2 165.85(9) 1_545 1_665
O5 Cd1 O2 Na2 -63.77(14) 1_665 1_665
O4 Cd1 O2 Na2 -33.00(10) 1_665 1_665
O10 Cd1 O2 Na2 128.76(11) 1_545 1_665
C42 Cd1 O2 Na2 -46.51(13) 1_665 1_665
Na1 Cd1 O2 Na2 95.23(13) 1_545 1_665
C26 C28 O3 C29 7.6(7) . .
C27 C28 O3 C29 -171.9(4) . .
C30 C29 O3 C28 173.4(4) . .
O5 C42 O4 Na2 116.6(18) . .
C41 C42 O4 Na2 -66(2) . .
Cd1 C42 O4 Na2 113.6(19) 1_445 .
O5 C42 O4 Cd1 3.0(4) . 1_445
C41 C42 O4 Cd1 -179.5(4) . 1_445
O5 Na2 O4 C42 41(2) 1_655 .
O1W' Na2 O4 C42 137.6(19) 1_655 .
O7 Na2 O4 C42 -77.0(19) 1_445 .
O2 Na2 O4 C42 -151.4(19) 1_445 .
O1W Na2 O4 C42 128.2(19) 1_655 .
Cd1 Na2 O4 C42 -113.4(19) 1_445 .
Na1 Na2 O4 C42 -117.3(19) 1_435 .
O5 Na2 O4 Cd1 154.2(3) 1_655 1_445
O1W' Na2 O4 Cd1 -109.1(3) 1_655 1_445
O7 Na2 O4 Cd1 36.34(12) 1_445 1_445
O2 Na2 O4 Cd1 -38.00(10) 1_445 1_445
O1W Na2 O4 Cd1 -118.4(3) 1_655 1_445
Na1 Na2 O4 Cd1 -3.91(11) 1_435 1_445
O4 C42 O5 Na2 149.2(4) . 1_455
C41 C42 O5 Na2 -28.3(8) . 1_455
Cd1 C42 O5 Na2 152.3(6) 1_445 1_455
O4 C42 O5 Cd1 -3.1(4) . 1_445
C41 C42 O5 Cd1 179.4(4) . 1_445
O7 C1 O6 Cd1 -5.5(5) . .
C2 C1 O6 Cd1 175.4(3) . .
O1 Cd1 O6 C1 -6.9(9) . .
O9 Cd1 O6 C1 -125.3(3) 1_545 .
O5 Cd1 O6 C1 129.1(3) 1_665 .
O4 Cd1 O6 C1 74.3(3) 1_665 .
O10 Cd1 O6 C1 -72.7(3) 1_545 .
O2 Cd1 O6 C1 -2.4(3) . .
C42 Cd1 O6 C1 101.6(3) 1_665 .
Na1 Cd1 O6 C1 -29.4(2) 1_545 .
Na2 Cd1 O6 C1 33.5(2) 1_665 .
O6 C1 O7 Na1 74.8(5) . 1_545
C2 C1 O7 Na1 -106.0(4) . 1_545
O6 C1 O7 Na2 -63.8(6) . 1_665
C2 C1 O7 Na2 115.4(4) . 1_665
C7 C6 O8 C8 176.9(4) . .
C5 C6 O8 C8 -3.1(6) . .
C9 C8 O8 C6 -176.7(4) . .
O10 C21 O9 Na1 -178.4(3) . 1_455
C20 C21 O9 Na1 3.7(5) . 1_455
O10 C21 O9 Cd1 -0.5(4) . 1_565
C20 C21 O9 Cd1 -178.4(3) . 1_565
O9 C21 O10 Na1 64.3(16) . .
C20 C21 O10 Na1 -117.9(14) . .
O9 C21 O10 Cd1 0.5(4) . 1_565
C20 C21 O10 Cd1 178.3(3) . 1_565
O2 Na1 O10 C21 -26.3(15) 1_565 .
O9 Na1 O10 C21 158.3(14) 1_655 .
O7 Na1 O10 C21 -106.9(15) 1_565 .
Cd1 Na1 O10 C21 -63.8(15) 1_565 .
Na2 Na1 O10 C21 -67.1(15) 1_675 .
O2 Na1 O10 Cd1 37.53(12) 1_565 1_565
O9 Na1 O10 Cd1 -137.9(5) 1_655 1_565
O7 Na1 O10 Cd1 -43.09(10) 1_565 1_565
Na2 Na1 O10 Cd1 -3.29(10) 1_675 1_565
